data_1501940
loop_
_publ_author_name
'Hackeloer, Kristina'
'Schnakenburg, Gregor'
'Waldvogel, Siegfried R.'

_publ_section_title
;
 Novel domino oxidative coupling: C-C bond formation sequence to highly
 functionalized dibenzo[a,c]cycloheptenes.
;
_journal_issue 5
_journal_name_full 'Organic letters'
_journal_page_first 916
_journal_page_last 919
_journal_paper_doi 10.1021/ol102969k
_journal_volume 13
_journal_year 2011
_chemical_formula_moiety 'C27 H30 O8, C H2 Cl2'
_chemical_formula_sum 'C28 H32 Cl2 O8'
_chemical_formula_weight 567.44
_chemical_name_systematic
; 
 ? 
;
_space_group_IT_number 2
_symmetry_cell_setting triclinic
_symmetry_space_group_name_Hall '-P 1'
_symmetry_space_group_name_H-M 'P -1'
_atom_sites_solution_hydrogens geom
_atom_sites_solution_primary direct
_atom_sites_solution_secondary difmap
_audit_creation_method SHELXL-97
_cell_angle_alpha 105.439(3)
_cell_angle_beta 94.654(3)
_cell_angle_gamma 109.697(3)
_cell_formula_units_Z 2
_cell_length_a 10.7883(5)
_cell_length_b 11.9051(7)
_cell_length_c 12.1487(6)
_cell_measurement_reflns_used 4570
_cell_measurement_temperature 123(2)
_cell_measurement_theta_max 29.13
_cell_measurement_theta_min 1.00
_cell_volume 1390.70(13)
_computing_cell_refinement 'HKL Scalepack (Otwinowski & Minor 1997)'
_computing_data_collection 'HKL Denzo and Scalepack (Otwinowski & Minor 1997)'
_computing_data_reduction 'HKL Denzo and Scalepack (Otwinowski & Minor 1997)'
_computing_molecular_graphics 'DIAMOND (Brandenburg, 1999)'
_computing_publication_material 'SHELXL97 (Sheldrick, 1997)'
_computing_structure_refinement 'SHELXL-97 (Sheldrick, 1997)'
_computing_structure_solution 'SHELXS-97 (Sheldrick, 1990)'
_diffrn_ambient_temperature 123(2)
_diffrn_detector_area_resol_mean 8
_diffrn_measured_fraction_theta_full 0.991
_diffrn_measured_fraction_theta_max 0.991
_diffrn_measurement_device_type 'Nonius KappaCCD'
_diffrn_measurement_method 'fine slicing \f and \w scans'
_diffrn_radiation_monochromator graphite
_diffrn_radiation_source 'fine-focus sealed tube'
_diffrn_radiation_type MoK\a
_diffrn_radiation_wavelength 0.71073
_diffrn_reflns_av_R_equivalents 0.0595
_diffrn_reflns_av_sigmaI/netI 0.0585
_diffrn_reflns_limit_h_max 13
_diffrn_reflns_limit_h_min -13
_diffrn_reflns_limit_k_max 15
_diffrn_reflns_limit_k_min -15
_diffrn_reflns_limit_l_max 14
_diffrn_reflns_limit_l_min -15
_diffrn_reflns_number 15278
_diffrn_reflns_theta_full 26.99
_diffrn_reflns_theta_max 26.99
_diffrn_reflns_theta_min 2.70
_exptl_absorpt_coefficient_mu 0.282
_exptl_absorpt_correction_T_max 0.9458
_exptl_absorpt_correction_T_min 0.8492
_exptl_absorpt_correction_type multi-scan
_exptl_absorpt_process_details
;
R.H. Blessing, Acta Cryst. (1995), A51, 33-38
;
_exptl_crystal_colour colourless
_exptl_crystal_density_diffrn 1.355
_exptl_crystal_density_method 'not measured'
_exptl_crystal_description prism
_exptl_crystal_F_000 596
_exptl_crystal_size_max 0.60
_exptl_crystal_size_mid 0.50
_exptl_crystal_size_min 0.20
_refine_diff_density_max 0.313
_refine_diff_density_min -0.396
_refine_diff_density_rms 0.051
_refine_ls_extinction_method none
_refine_ls_goodness_of_fit_ref 1.028
_refine_ls_hydrogen_treatment constr
_refine_ls_matrix_type full
_refine_ls_number_parameters 397
_refine_ls_number_reflns 6011
_refine_ls_number_restraints 18
_refine_ls_restrained_S_all 1.033
_refine_ls_R_factor_all 0.0724
_refine_ls_R_factor_gt 0.0460
_refine_ls_shift/su_max 0.001
_refine_ls_shift/su_mean 0.000
_refine_ls_structure_factor_coef Fsqd
_refine_ls_weighting_details 'calc w=1/[\s^2^(Fo^2^)+(0.0687P)^2^+0.0000P] where P=(Fo^2^+2Fc^2^)/3'
_refine_ls_weighting_scheme calc
_refine_ls_wR_factor_gt 0.1193
_refine_ls_wR_factor_ref 0.1298
_reflns_number_gt 4085
_reflns_number_total 6011
_reflns_threshold_expression >2sigma(I)
_cod_data_source_file ol102969k_si_002.cif
_cod_data_source_block Greg1286
_cod_depositor_comments
;
The following automatic conversions were performed:

'_symmetry_cell_setting' value 'Triclinic' changed to 'triclinic'
according to /home/saulius/struct/CIF-dictionaries/cif_core.dic
dictionary named 'cif_core.dic' version 2.4.1 from
2010-06-29.

'_exptl_absorpt_correction_type' value 'Multi-Scan'
changed to 'multi-scan' according to
/home/saulius/struct/CIF-dictionaries/cif_core.dic dictionary named
'cif_core.dic' version 2.4.1 from 2010-06-29.

Automatic conversion script
Id: cif_fix_values 1715 2011-07-08 13:25:40Z adriana 
;
_cod_original_cell_volume 1390.69(12)
_cod_database_code 1501940

loop_
_symmetry_equiv_pos_as_xyz
'x, y, z'
'-x, -y, -z'

loop_
_atom_site_label
_atom_site_type_symbol
_atom_site_fract_x
_atom_site_fract_y
_atom_site_fract_z
_atom_site_U_iso_or_equiv
_atom_site_adp_type
_atom_site_occupancy
_atom_site_symmetry_multiplicity
_atom_site_calc_flag
_atom_site_refinement_flags
_atom_site_disorder_assembly
_atom_site_disorder_group
C1 C 0.58170(16) -0.22027(16) -0.01597(14) 0.0262(4) Uani 1 1 d . . .
C2 C 0.60183(16) -0.25459(17) 0.09288(14) 0.0282(4) Uani 1 1 d . . .
H2A H 0.5703 -0.3483 0.0695 0.034 Uiso 1 1 calc R . .
C3 C 0.51548(16) -0.21519(16) 0.17599(14) 0.0259(4) Uani 1 1 d . . .
C4 C 0.53137(15) -0.08970(16) 0.22365(14) 0.0246(4) Uani 1 1 d . . .
C5 C 0.62826(16) 0.01669(16) 0.19591(14) 0.0248(4) Uani 1 1 d . . .
C6 C 0.65130(16) 0.01145(16) 0.08268(14) 0.0248(4) Uani 1 1 d . . .
C7 C 0.60362(16) -0.10261(16) -0.01677(14) 0.0263(4) Uani 1 1 d . . .
H7A H 0.5860 -0.0926 -0.0907 0.032 Uiso 1 1 calc R . .
C8 C 0.53338(17) -0.32502(17) -0.12654(15) 0.0308(4) Uani 1 1 d . . .
C9 C 0.4880(2) -0.38364(19) -0.33233(15) 0.0440(5) Uani 1 1 d . . .
H9A H 0.3889 -0.4167 -0.3437 0.053 Uiso 1 1 calc R . .
H9B H 0.5187 -0.4539 -0.3365 0.053 Uiso 1 1 calc R . .
C10 C 0.5341(2) -0.3241(2) -0.42370(17) 0.0513(6) Uani 1 1 d . . .
H10A H 0.6315 -0.2993 -0.4162 0.077 Uiso 1 1 calc R . .
H10B H 0.5108 -0.2496 -0.4136 0.077 Uiso 1 1 calc R . .
H10C H 0.4901 -0.3844 -0.5009 0.077 Uiso 1 1 calc R . .
C11 C 0.75216(17) -0.20181(18) 0.15011(14) 0.0314(4) Uani 1 1 d . A .
H11A H 0.7925 -0.1097 0.1614 0.038 Uiso 1 1 calc R . .
C12 C 0.82459(17) -0.26982(17) 0.07268(15) 0.0307(4) Uani 1 1 d . . .
C13 C 0.8149(3) -0.3402(3) 0.2313(2) 0.0343(9) Uani 0.716(6) 1 d P A 1
H13 H 0.7304 -0.4154 0.2158 0.041 Uiso 0.716(6) 1 calc PR A 1
C13S C 0.8986(8) -0.2581(8) 0.2667(5) 0.032(2) Uani 0.284(6) 1 d P A 2
H13S H 0.9770 -0.1778 0.3047 0.038 Uiso 0.284(6) 1 calc PR A 2
C14 C 0.7802(2) -0.2268(2) 0.26403(16) 0.0425(5) Uani 1 1 d . . .
H14A H 0.8556 -0.1547 0.3188 0.051 Uiso 1 1 calc R A 1
H14B H 0.7000 -0.2425 0.3008 0.051 Uiso 1 1 calc R A 1
C15 C 0.9164(2) -0.3498(2) 0.31710(17) 0.0429(5) Uani 0.716(6) 1 d P A 1
H15A H 0.9289 -0.4293 0.2861 0.064 Uiso 0.716(6) 1 calc PR A 1
H15B H 0.8844 -0.3468 0.3907 0.064 Uiso 0.716(6) 1 calc PR A 1
H15C H 1.0019 -0.2796 0.3305 0.064 Uiso 0.716(6) 1 calc PR A 1
C15S C 0.9164(2) -0.3498(2) 0.31710(17) 0.0429(5) Uani 0.284(6) 1 d P A 2
H15D H 0.9214 -0.3203 0.4013 0.064 Uiso 0.284(6) 1 calc PR A 2
H15E H 0.9995 -0.3616 0.3012 0.064 Uiso 0.284(6) 1 calc PR A 2
H15F H 0.8403 -0.4299 0.2830 0.064 Uiso 0.284(6) 1 calc PR A 2
C16 C 0.41737(16) -0.30889(16) 0.20456(14) 0.0286(4) Uani 1 1 d . . .
H16A H 0.4078 -0.3940 0.1720 0.034 Uiso 1 1 calc R . .
C17 C 0.33425(16) -0.28103(17) 0.27865(14) 0.0292(4) Uani 1 1 d . . .
C18 C 0.35133(16) -0.15459(17) 0.32949(14) 0.0286(4) Uani 1 1 d . . .
C19 C 0.44694(16) -0.06187(16) 0.30124(14) 0.0271(4) Uani 1 1 d . . .
H19A H 0.4566 0.0231 0.3347 0.033 Uiso 1 1 calc R . .
C20 C 0.1967(2) -0.49670(18) 0.24062(18) 0.0417(5) Uani 1 1 d . . .
H20A H 0.2698 -0.5245 0.2578 0.063 Uiso 1 1 calc R . .
H20B H 0.1801 -0.5061 0.1575 0.063 Uiso 1 1 calc R . .
H20C H 0.1153 -0.5479 0.2611 0.063 Uiso 1 1 calc R . .
C21 C 0.2759(2) -0.00880(18) 0.45426(17) 0.0388(5) Uani 1 1 d . . .
H21A H 0.2581 0.0248 0.3920 0.058 Uiso 1 1 calc R . .
H21B H 0.3661 0.0428 0.5000 0.058 Uiso 1 1 calc R . .
H21C H 0.2098 -0.0075 0.5048 0.058 Uiso 1 1 calc R . .
C22 C 0.69112(16) 0.13244(16) 0.28517(14) 0.0264(4) Uani 1 1 d . . .
H22A H 0.6797 0.1366 0.3627 0.032 Uiso 1 1 calc R . .
C23 C 0.76878(16) 0.23976(16) 0.26308(14) 0.0271(4) Uani 1 1 d . . .
C24 C 0.78083(16) 0.23601(16) 0.14755(14) 0.0269(4) Uani 1 1 d . . .
C25 C 0.72365(16) 0.12349(16) 0.06047(14) 0.0268(4) Uani 1 1 d . . .
H25A H 0.7330 0.1209 -0.0171 0.032 Uiso 1 1 calc R . .
C26 C 0.82977(19) 0.36037(18) 0.46249(15) 0.0367(4) Uani 1 1 d . . .
H26A H 0.8658 0.3017 0.4830 0.055 Uiso 1 1 calc R . .
H26B H 0.7363 0.3380 0.4728 0.055 Uiso 1 1 calc R . .
H26C H 0.8828 0.4460 0.5130 0.055 Uiso 1 1 calc R . .
C27 C 0.8564(2) 0.3515(2) 0.01802(16) 0.0398(5) Uani 1 1 d . . .
H27A H 0.7653 0.3129 -0.0281 0.060 Uiso 1 1 calc R . .
H27B H 0.9106 0.3046 -0.0161 0.060 Uiso 1 1 calc R . .
H27C H 0.8967 0.4387 0.0183 0.060 Uiso 1 1 calc R . .
C28 C 1.0765(3) 0.1424(3) 0.2072(3) 0.0618(8) Uani 0.914(3) 1 d PU B 1
H28A H 0.9941 0.1370 0.1601 0.074 Uiso 0.914(3) 1 calc PR B 1
H28B H 1.1532 0.2100 0.1957 0.074 Uiso 0.914(3) 1 calc PR B 1
C28S C 1.073(4) 0.088(4) 0.167(3) 0.0609(17) Uani 0.086(3) 1 d PU B 2
H28C H 1.1433 0.1387 0.1336 0.073 Uiso 0.086(3) 1 calc PR B 2
H28D H 0.9878 0.0519 0.1099 0.073 Uiso 0.086(3) 1 calc PR B 2
Cl1 Cl 1.09869(9) 0.00129(11) 0.15860(11) 0.0714(4) Uani 0.914(3) 1 d PU B 1
Cl1S Cl 1.1171(12) -0.0376(11) 0.1928(11) 0.070(2) Uani 0.086(3) 1 d PU B 2
Cl2 Cl 1.06377(8) 0.18124(9) 0.35336(11) 0.0732(3) Uani 0.914(3) 1 d PU B 1
Cl2S Cl 1.0541(11) 0.1842(12) 0.2903(15) 0.087(2) Uani 0.086(3) 1 d PU B 2
O1 O 0.54544(13) -0.28681(12) -0.22117(10) 0.0372(3) Uani 1 1 d . . .
O2 O 0.48911(15) -0.43500(13) -0.13321(11) 0.0465(4) Uani 1 1 d . . .
O3 O 0.8621(4) -0.3435(4) 0.1213(4) 0.0340(8) Uani 0.716(6) 1 d P A 1
O3S O 0.9085(9) -0.3001(11) 0.1430(11) 0.034(2) Uani 0.284(6) 1 d P A 2
O4 O 0.83900(15) -0.27342(15) -0.02447(11) 0.0502(4) Uani 1 1 d . A .
O5 O 0.23328(12) -0.36730(12) 0.30709(11) 0.0381(3) Uani 1 1 d . . .
O6 O 0.26701(12) -0.13451(12) 0.40495(11) 0.0367(3) Uani 1 1 d . . .
O7 O 0.83613(12) 0.35369(11) 0.34467(10) 0.0344(3) Uani 1 1 d . . .
O8 O 0.85160(12) 0.34902(12) 0.13387(10) 0.0346(3) Uani 1 1 d . . .

loop_
_atom_site_aniso_label
_atom_site_aniso_U_11
_atom_site_aniso_U_22
_atom_site_aniso_U_33
_atom_site_aniso_U_23
_atom_site_aniso_U_13
_atom_site_aniso_U_12
C1 0.0245(8) 0.0249(10) 0.0294(9) 0.0046(7) 0.0050(7) 0.0126(8)
C2 0.0316(9) 0.0219(9) 0.0311(9) 0.0045(7) 0.0044(7) 0.0133(8)
C3 0.0280(8) 0.0227(9) 0.0267(9) 0.0054(7) 0.0029(7) 0.0112(8)
C4 0.0241(8) 0.0223(9) 0.0258(8) 0.0049(7) 0.0017(7) 0.0094(8)
C5 0.0261(8) 0.0206(9) 0.0283(9) 0.0053(7) 0.0033(7) 0.0118(8)
C6 0.0245(8) 0.0240(9) 0.0270(9) 0.0058(7) 0.0029(7) 0.0124(8)
C7 0.0262(8) 0.0267(10) 0.0260(8) 0.0049(7) 0.0037(7) 0.0129(8)
C8 0.0325(9) 0.0271(11) 0.0323(10) 0.0039(8) 0.0008(7) 0.0159(9)
C9 0.0616(13) 0.0322(12) 0.0295(10) -0.0055(8) -0.0062(9) 0.0220(11)
C10 0.0667(14) 0.0494(15) 0.0319(11) -0.0025(10) 0.0038(10) 0.0273(13)
C11 0.0355(9) 0.0301(10) 0.0303(9) 0.0039(8) 0.0038(8) 0.0191(9)
C12 0.0282(9) 0.0284(10) 0.0348(10) 0.0067(8) 0.0049(8) 0.0122(8)
C13 0.0321(17) 0.036(2) 0.0347(15) 0.0117(14) 0.0060(13) 0.0118(17)
C13S 0.028(4) 0.033(5) 0.029(4) 0.001(3) 0.000(3) 0.013(4)
C14 0.0487(11) 0.0568(14) 0.0303(10) 0.0065(9) 0.0037(9) 0.0360(11)
C15 0.0468(11) 0.0418(13) 0.0444(12) 0.0132(10) 0.0008(9) 0.0239(11)
C15S 0.0468(11) 0.0418(13) 0.0444(12) 0.0132(10) 0.0008(9) 0.0239(11)
C16 0.0338(9) 0.0204(9) 0.0293(9) 0.0039(7) 0.0028(7) 0.0109(8)
C17 0.0305(9) 0.0236(10) 0.0299(9) 0.0084(8) 0.0044(7) 0.0061(8)
C18 0.0302(9) 0.0276(10) 0.0275(9) 0.0058(8) 0.0065(7) 0.0119(8)
C19 0.0321(9) 0.0207(9) 0.0274(9) 0.0036(7) 0.0053(7) 0.0116(8)
C20 0.0444(11) 0.0240(11) 0.0480(12) 0.0055(9) 0.0113(9) 0.0059(9)
C21 0.0428(11) 0.0312(11) 0.0450(11) 0.0075(9) 0.0157(9) 0.0187(10)
C22 0.0295(8) 0.0254(10) 0.0247(8) 0.0063(7) 0.0060(7) 0.0117(8)
C23 0.0286(8) 0.0201(9) 0.0287(9) 0.0039(7) 0.0025(7) 0.0078(8)
C24 0.0277(8) 0.0223(10) 0.0316(9) 0.0091(8) 0.0062(7) 0.0097(8)
C25 0.0294(9) 0.0269(10) 0.0259(8) 0.0067(7) 0.0059(7) 0.0138(8)
C26 0.0432(10) 0.0283(11) 0.0270(9) 0.0040(8) 0.0024(8) 0.0036(9)
C27 0.0466(11) 0.0360(12) 0.0354(10) 0.0175(9) 0.0106(9) 0.0084(10)
C28 0.0809(18) 0.068(2) 0.0471(19) 0.0196(16) 0.0132(16) 0.0386(19)
C28S 0.080(3) 0.067(3) 0.047(3) 0.019(3) 0.015(3) 0.040(3)
Cl1 0.0595(5) 0.0512(6) 0.0862(7) -0.0002(5) 0.0286(4) 0.0129(4)
Cl1S 0.076(3) 0.045(3) 0.081(4) 0.013(3) 0.020(3) 0.017(3)
Cl2 0.0731(5) 0.1030(7) 0.0532(7) 0.0083(5) 0.0149(4) 0.0565(5)
Cl2S 0.088(3) 0.108(4) 0.065(4) 0.018(4) 0.010(4) 0.046(3)
O1 0.0494(8) 0.0275(7) 0.0274(7) -0.0027(6) 0.0003(6) 0.0157(7)
O2 0.0636(9) 0.0227(8) 0.0423(8) 0.0012(6) -0.0057(7) 0.0130(7)
O3 0.037(2) 0.033(2) 0.0383(19) 0.0106(16) 0.0100(17) 0.0205(16)
O3S 0.031(5) 0.046(7) 0.036(5) 0.015(5) 0.009(4) 0.024(4)
O4 0.0644(9) 0.0681(11) 0.0317(8) 0.0116(7) 0.0120(7) 0.0437(9)
O5 0.0422(7) 0.0228(7) 0.0421(8) 0.0056(6) 0.0166(6) 0.0047(6)
O6 0.0407(7) 0.0257(7) 0.0425(7) 0.0068(6) 0.0199(6) 0.0112(6)
O7 0.0426(7) 0.0222(7) 0.0271(6) 0.0024(5) 0.0030(5) 0.0031(6)
O8 0.0419(7) 0.0249(7) 0.0317(7) 0.0097(6) 0.0088(5) 0.0049(6)

loop_
_atom_type_symbol
_atom_type_description
_atom_type_scat_dispersion_real
_atom_type_scat_dispersion_imag
_atom_type_scat_source
C C 0.0033 0.0016 'International Tables Vol C Tables 4.2.6.8 and 6.1.1.4'
H H 0.0000 0.0000 'International Tables Vol C Tables 4.2.6.8 and 6.1.1.4'
Cl Cl 0.1484 0.1585 'International Tables Vol C Tables 4.2.6.8 and 6.1.1.4'
O O 0.0106 0.0060 'International Tables Vol C Tables 4.2.6.8 and 6.1.1.4'

loop_
_geom_angle_atom_site_label_1
_geom_angle_atom_site_label_2
_geom_angle_atom_site_label_3
_geom_angle
C7 C1 C8 119.85(15)
C7 C1 C2 123.78(15)
C8 C1 C2 116.37(15)
C1 C2 C3 110.67(12)
C1 C2 C11 111.63(14)
C3 C2 C11 112.72(13)
C1 C2 H2A 107.2
C3 C2 H2A 107.2
C11 C2 H2A 107.2
C4 C3 C16 119.83(14)
C4 C3 C2 122.05(15)
C16 C3 C2 118.12(14)
C3 C4 C19 118.01(15)
C3 C4 C5 124.44(14)
C19 C4 C5 117.52(14)
C6 C5 C22 118.08(16)
C6 C5 C4 123.17(15)
C22 C5 C4 118.49(14)
C5 C6 C25 119.08(16)
C5 C6 C7 124.86(16)
C25 C6 C7 116.05(15)
C1 C7 C6 127.51(16)
C1 C7 H7A 116.2
C6 C7 H7A 116.2
O2 C8 O1 122.26(16)
O2 C8 C1 124.31(16)
O1 C8 C1 113.42(15)
O1 C9 C10 106.80(17)
O1 C9 H9A 110.4
C10 C9 H9A 110.4
O1 C9 H9B 110.4
C10 C9 H9B 110.4
H9A C9 H9B 108.6
C9 C10 H10A 109.5
C9 C10 H10B 109.5
H10A C10 H10B 109.5
C9 C10 H10C 109.5
H10A C10 H10C 109.5
H10B C10 H10C 109.5
C12 C11 C14 102.68(13)
C12 C11 C2 109.11(14)
C14 C11 C2 114.80(15)
C12 C11 H11A 110.0
C14 C11 H11A 110.0
C2 C11 H11A 110.0
O4 C12 O3 119.6(3)
O4 C12 O3S 120.7(5)
O3 C12 O3S 23.8(4)
O4 C12 C11 129.16(16)
O3 C12 C11 110.8(3)
O3S C12 C11 107.8(5)
O3 C13 C14 105.6(3)
O3 C13 C15 110.0(2)
C14 C13 C15 117.5(2)
O3 C13 H13 107.8
C14 C13 H13 107.8
C15 C13 H13 107.8
C14 C13S O3S 103.9(6)
C14 C13S H13S 106.9
O3S C13S H13S 106.9
C13S C14 C13 41.4(3)
C13S C14 C11 108.7(3)
C13 C14 C11 104.73(16)
C13S C14 H14A 71.2
C13 C14 H14A 110.8
C11 C14 H14A 110.8
C13S C14 H14B 137.0
C13 C14 H14B 110.8
C11 C14 H14B 110.8
H14A C14 H14B 108.9
C17 C16 C3 121.70(15)
C17 C16 H16A 119.1
C3 C16 H16A 119.1
O5 C17 C16 125.09(16)
O5 C17 C18 115.88(14)
C16 C17 C18 119.03(16)
O6 C18 C19 124.95(15)
O6 C18 C17 115.41(15)
C19 C18 C17 119.64(14)
C18 C19 C4 121.75(15)
C18 C19 H19A 119.1
C4 C19 H19A 119.1
O5 C20 H20A 109.5
O5 C20 H20B 109.5
H20A C20 H20B 109.5
O5 C20 H20C 109.5
H20A C20 H20C 109.5
H20B C20 H20C 109.5
O6 C21 H21A 109.5
O6 C21 H21B 109.5
H21A C21 H21B 109.5
O6 C21 H21C 109.5
H21A C21 H21C 109.5
H21B C21 H21C 109.5
C23 C22 C5 121.86(15)
C23 C22 H22A 119.1
C5 C22 H22A 119.1
O7 C23 C22 125.40(15)
O7 C23 C24 115.12(15)
C22 C23 C24 119.48(16)
O8 C24 C25 125.83(15)
O8 C24 C23 115.00(15)
C25 C24 C23 119.17(16)
C24 C25 C6 121.90(15)
C24 C25 H25A 119.0
C6 C25 H25A 119.0
O7 C26 H26A 109.5
O7 C26 H26B 109.5
H26A C26 H26B 109.5
O7 C26 H26C 109.5
H26A C26 H26C 109.5
H26B C26 H26C 109.5
O8 C27 H27A 109.5
O8 C27 H27B 109.5
H27A C27 H27B 109.5
O8 C27 H27C 109.5
H27A C27 H27C 109.5
H27B C27 H27C 109.5
Cl1 C28 Cl2 112.37(17)
Cl1 C28 H28A 109.1
Cl2 C28 H28A 109.1
Cl1 C28 H28B 109.1
Cl2 C28 H28B 109.1
H28A C28 H28B 107.9
Cl2S C28S Cl1S 113(2)
Cl2S C28S H28C 109.1
Cl1S C28S H28C 109.1
Cl2S C28S H28D 109.1
Cl1S C28S H28D 109.1
H28C C28S H28D 107.8
C8 O1 C9 116.26(15)
C12 O3 C13 110.5(3)
C12 O3S C13S 112.0(8)
C17 O5 C20 117.13(13)
C18 O6 C21 117.53(14)
C23 O7 C26 116.80(14)
C24 O8 C27 116.80(14)

loop_
_geom_bond_atom_site_label_1
_geom_bond_atom_site_label_2
_geom_bond_distance
C1 C7 1.343(2)
C1 C8 1.479(2)
C1 C2 1.505(2)
C2 C3 1.517(2)
C2 C11 1.551(2)
C2 H2A 1.0000
C3 C4 1.396(2)
C3 C16 1.398(2)
C4 C19 1.416(2)
C4 C5 1.484(2)
C5 C6 1.407(2)
C5 C22 1.411(2)
C6 C25 1.409(2)
C6 C7 1.457(2)
C7 H7A 0.9500
C8 O2 1.210(2)
C8 O1 1.345(2)
C9 O1 1.446(2)
C9 C10 1.501(3)
C9 H9A 0.9900
C9 H9B 0.9900
C10 H10A 0.9800
C10 H10B 0.9800
C10 H10C 0.9800
C11 C12 1.514(2)
C11 C14 1.519(2)
C11 H11A 1.0000
C12 O4 1.194(2)
C12 O3 1.326(5)
C12 O3S 1.392(12)
C13 O3 1.463(6)
C13 C14 1.483(3)
C13 C15 1.504(3)
C13 H13 1.0000
C13S C14 1.446(6)
C13S O3S 1.477(14)
C13S H13S 1.0000
C14 H14A 0.9900
C14 H14B 0.9900
C15 H15A 0.9800
C15 H15B 0.9800
C15 H15C 0.9800
C16 C17 1.377(2)
C16 H16A 0.9500
C17 O5 1.363(2)
C17 C18 1.407(2)
C18 O6 1.3749(19)
C18 C19 1.375(2)
C19 H19A 0.9500
C20 O5 1.434(2)
C20 H20A 0.9800
C20 H20B 0.9800
C20 H20C 0.9800
C21 O6 1.423(2)
C21 H21A 0.9800
C21 H21B 0.9800
C21 H21C 0.9800
C22 C23 1.380(2)
C22 H22A 0.9500
C23 O7 1.361(2)
C23 C24 1.410(2)
C24 O8 1.367(2)
C24 C25 1.370(2)
C25 H25A 0.9500
C26 O7 1.421(2)
C26 H26A 0.9800
C26 H26B 0.9800
C26 H26C 0.9800
C27 O8 1.420(2)
C27 H27A 0.9800
C27 H27B 0.9800
C27 H27C 0.9800
C28 Cl1 1.731(3)
C28 Cl2 1.741(3)
C28 H28A 0.9900
C28 H28B 0.9900
C28S Cl2S 1.69(3)
C28S Cl1S 1.81(4)
C28S H28C 0.9900
C28S H28D 0.9900

loop_
_geom_torsion_atom_site_label_1
_geom_torsion_atom_site_label_2
_geom_torsion_atom_site_label_3
_geom_torsion_atom_site_label_4
_geom_torsion
C7 C1 C2 C3 58.3(2)
C8 C1 C2 C3 -121.00(16)
C7 C1 C2 C11 -68.2(2)
C8 C1 C2 C11 112.58(16)
C1 C2 C3 C4 -62.1(2)
C11 C2 C3 C4 63.7(2)
C1 C2 C3 C16 117.77(16)
C11 C2 C3 C16 -116.42(17)
C16 C3 C4 C19 0.7(2)
C2 C3 C4 C19 -179.43(14)
C16 C3 C4 C5 -177.46(14)
C2 C3 C4 C5 2.5(2)
C3 C4 C5 C6 41.7(2)
C19 C4 C5 C6 -136.43(15)
C3 C4 C5 C22 -144.39(16)
C19 C4 C5 C22 37.5(2)
C22 C5 C6 C25 -6.7(2)
C4 C5 C6 C25 167.26(13)
C22 C5 C6 C7 174.44(14)
C4 C5 C6 C7 -11.6(2)
C8 C1 C7 C6 -179.74(15)
C2 C1 C7 C6 1.0(3)
C5 C6 C7 C1 -29.6(3)
C25 C6 C7 C1 151.51(16)
C7 C1 C8 O2 -166.63(17)
C2 C1 C8 O2 12.6(2)
C7 C1 C8 O1 14.6(2)
C2 C1 C8 O1 -166.14(13)
C1 C2 C11 C12 -68.42(18)
C3 C2 C11 C12 166.29(14)
C1 C2 C11 C14 177.01(15)
C3 C2 C11 C14 51.7(2)
C14 C11 C12 O4 -175.7(2)
C2 C11 C12 O4 62.1(3)
C14 C11 C12 O3 11.8(3)
C2 C11 C12 O3 -110.4(2)
C14 C11 C12 O3S -13.3(5)
C2 C11 C12 O3S -135.5(5)
O3S C13S C14 C13 69.8(6)
O3S C13S C14 C11 -21.5(7)
O3 C13 C14 C13S -78.1(4)
C15 C13 C14 C13S 45.0(4)
O3 C13 C14 C11 23.6(3)
C15 C13 C14 C11 146.7(2)
C12 C11 C14 C13S 21.8(4)
C2 C11 C14 C13S 140.1(4)
C12 C11 C14 C13 -21.3(2)
C2 C11 C14 C13 96.9(2)
C4 C3 C16 C17 0.4(2)
C2 C3 C16 C17 -179.51(15)
C3 C16 C17 O5 177.38(15)
C3 C16 C17 C18 -1.9(2)
O5 C17 C18 O6 2.5(2)
C16 C17 C18 O6 -178.17(14)
O5 C17 C18 C19 -177.02(15)
C16 C17 C18 C19 2.3(2)
O6 C18 C19 C4 179.25(14)
C17 C18 C19 C4 -1.3(2)
C3 C4 C19 C18 -0.2(2)
C5 C4 C19 C18 178.05(15)
C6 C5 C22 C23 2.7(2)
C4 C5 C22 C23 -171.53(14)
C5 C22 C23 O7 -177.72(14)
C5 C22 C23 C24 3.2(2)
O7 C23 C24 O8 -3.8(2)
C22 C23 C24 O8 175.35(14)
O7 C23 C24 C25 175.80(14)
C22 C23 C24 C25 -5.0(2)
O8 C24 C25 C6 -179.48(14)
C23 C24 C25 C6 1.0(2)
C5 C6 C25 C24 5.0(2)
C7 C6 C25 C24 -176.04(14)
O2 C8 O1 C9 7.1(2)
C1 C8 O1 C9 -174.07(13)
C10 C9 O1 C8 -170.14(14)
O4 C12 O3 C13 -170.3(2)
O3S C12 O3 C13 90.2(17)
C11 C12 O3 C13 3.0(3)
C14 C13 O3 C12 -17.1(3)
C15 C13 O3 C12 -144.8(3)
O4 C12 O3S C13S 164.8(5)
O3 C12 O3S C13S -100.7(18)
C11 C12 O3S C13S 0.5(8)
C14 C13S O3S C12 13.1(8)
C16 C17 O5 C20 -10.8(2)
C18 C17 O5 C20 168.52(15)
C19 C18 O6 C21 2.4(2)
C17 C18 O6 C21 -177.02(15)
C22 C23 O7 C26 2.7(2)
C24 C23 O7 C26 -178.15(13)
C25 C24 O8 C27 5.6(2)
C23 C24 O8 C27 -174.77(14)
